data_2219462
loop_
_publ_author_name
'Kazhdan, Daniel'
'Hu, Yung-Jin'
'Kokai, Akos'
'Levi, Zerubba'
'Rozenel, Sergio'

_publ_section_title
;
 (2,2-Bipyridyl)bis(\h^5^-pentamethylcyclopentadienyl)strontium(II)
;
_journal_coeditor_code WW2113
_journal_issue 9
_journal_name_full 'Acta Crystallographica Section E'
_journal_page_first m1134
_journal_paper_doi 10.1107/S1600536808024677
_journal_volume 64
_journal_year 2008
_chemical_formula_iupac '[Sr (C10 H15)2 (C10 H8 N2)]'
_chemical_formula_moiety 'C30 H38 N2 Sr'
_chemical_formula_sum 'C30 H38 N2 Sr'
_chemical_formula_weight 514.26
_chemical_name_systematic
;
(2,2-Bipyridyl)bis(\h^5^-pentamethylcyclopentadienyl)strontium(II)
;
_space_group_IT_number 61
_symmetry_cell_setting orthorhombic
_symmetry_space_group_name_Hall '-P 2ac 2ab'
_symmetry_space_group_name_H-M 'P b c a'
_cell_angle_alpha 90
_cell_angle_beta 90
_cell_angle_gamma 90
_cell_formula_units_Z 8
_cell_length_a 15.5489(9)
_cell_length_b 16.7821(9)
_cell_length_c 20.5610(10)
_cell_measurement_reflns_used 5093
_cell_measurement_temperature 168.2
_cell_measurement_theta_max 25.2
_cell_measurement_theta_min 2.4
_cell_volume 5365.3(5)
_computing_cell_refinement 'SAINT (Bruker, 2002)'
_computing_data_collection 'SMART (Bruker, 1999)'
_computing_data_reduction 'SAINT (Bruker, 2002)'
_computing_molecular_graphics 'TEXSAN (MSC/Rigaku, 1998)'
_computing_publication_material 'TEXSAN (MSC/Rigaku, 1998)'
_computing_structure_refinement 'TEXSAN (MSC/Rigaku, 1998)'
_computing_structure_solution 'SIR97 (Altomare <i>et al.</i>,  1999)'
_diffrn_measured_fraction_theta_full 0.9993
_diffrn_measured_fraction_theta_max 0.9993
_diffrn_measurement_device_type 'Bruker APEX CCD'
_diffrn_measurement_method \w
_diffrn_radiation_type 'Mo K\a'
_diffrn_radiation_wavelength 0.7107
_diffrn_reflns_av_R_equivalents 0.034
_diffrn_reflns_limit_h_max 19
_diffrn_reflns_limit_h_min 0
_diffrn_reflns_limit_k_max 20
_diffrn_reflns_limit_k_min 0
_diffrn_reflns_limit_l_max 25
_diffrn_reflns_limit_l_min 0
_diffrn_reflns_number 30804
_diffrn_reflns_theta_full 26.37
_diffrn_reflns_theta_max 26.37
_diffrn_standards_number 0
_exptl_absorpt_coefficient_mu 2.026
_exptl_absorpt_correction_T_max 0.941
_exptl_absorpt_correction_T_min 0.772
_exptl_absorpt_correction_type multi-scan
_exptl_absorpt_process_details '(Blessing, 1995)'
_exptl_crystal_colour red
_exptl_crystal_density_diffrn 1.273
_exptl_crystal_density_method 'not measured'
_exptl_crystal_description plate
_exptl_crystal_F_000 2160.00
_exptl_crystal_size_max 0.100
_exptl_crystal_size_mid 0.090
_exptl_crystal_size_min 0.030
_refine_diff_density_max 0.53
_refine_diff_density_min -0.30
_refine_ls_extinction_method none
_refine_ls_goodness_of_fit_ref 1.566
_refine_ls_hydrogen_treatment constr
_refine_ls_number_parameters 298
_refine_ls_number_reflns 3494
_refine_ls_R_factor_all 0.0676
_refine_ls_R_factor_gt 0.0337
_refine_ls_shift/su_max 0.0015
_refine_ls_structure_factor_coef F
_refine_ls_weighting_details 'w = 1/[\s^2^(Fo) + 0.00022|Fo|^2^]'
_refine_ls_weighting_scheme calc
_refine_ls_wR_factor_all 0.0439
_refine_ls_wR_factor_ref 0.0385
_reflns_number_gt 3494
_reflns_number_total 5478
_reflns_threshold_expression F^2^>3\s(F^2^)
_cod_data_source_file ww2113.cif
_cod_data_source_block I
_cod_original_cell_volume 5365.4(5)
_cod_database_code 2219462
_cod_database_fobs_code 2219462

loop_
_symmetry_equiv_pos_as_xyz
x,y,z
1/2+x,1/2-y,-z
-x,1/2+y,1/2-z
1/2-x,-y,1/2+z
-x,-y,-z
1/2-x,1/2+y,z
x,1/2-y,1/2+z
1/2+x,y,1/2-z

loop_
_atom_site_type_symbol
_atom_site_label
_atom_site_fract_x
_atom_site_fract_y
_atom_site_fract_z
_atom_site_U_iso_or_equiv
_atom_site_adp_type
_atom_site_calc_flag
_atom_site_occupancy
Sr Sr1 0.88103(2) 0.21813(2) 0.124210(10) 0.02281(7) Uani d 1.00
N N1 0.9677(2) 0.3503(2) 0.10510(10) 0.0311(8) Uani d 1.00
N N2 0.8425(2) 0.34600(10) 0.19630(10) 0.0267(8) Uani d 1.00
C C1 1.0006(3) 0.1935(2) 0.2267(2) 0.0410(10) Uani d 1.00
C C2 0.9339(2) 0.1399(2) 0.2383(2) 0.0400(10) Uani d 1.00
C C3 0.9370(2) 0.0800(2) 0.1897(2) 0.0340(10) Uani d 1.00
C C4 1.0066(2) 0.0990(2) 0.1483(2) 0.0340(10) Uani d 1.00
C C5 1.0460(2) 0.1682(2) 0.1715(2) 0.0380(10) Uani d 1.00
C C6 0.8290(2) 0.1915(2) -0.0059(2) 0.0266(9) Uani d 1.00
C C7 0.7927(2) 0.2655(2) 0.0097(2) 0.0239(9) Uani d 1.00
C C8 0.7266(2) 0.2531(2) 0.0561(2) 0.0255(9) Uani d 1.00
C C9 0.7230(2) 0.1706(2) 0.0694(2) 0.0266(9) Uani d 1.00
C C10 0.7861(2) 0.1323(2) 0.0310(2) 0.0254(9) Uani d 1.00
C C11 1.0229(4) 0.2649(3) 0.2689(2) 0.084(2) Uani d 1.00
C C12 0.8676(4) 0.1433(3) 0.2921(2) 0.087(2) Uani d 1.00
C C13 0.8814(3) 0.0067(3) 0.1861(2) 0.0630(10) Uani d 1.00
C C14 1.0366(3) 0.0512(3) 0.0904(2) 0.0600(10) Uani d 1.00
C C15 1.1271(3) 0.2059(3) 0.1456(3) 0.075(2) Uani d 1.00
C C16 0.8986(2) 0.1763(2) -0.0554(2) 0.0390(10) Uani d 1.00
C C17 0.8158(2) 0.3448(2) -0.0202(2) 0.0390(10) Uani d 1.00
C C18 0.6675(2) 0.3164(2) 0.0822(2) 0.0380(10) Uani d 1.00
C C19 0.6609(2) 0.1307(2) 0.1157(2) 0.0390(10) Uani d 1.00
C C20 0.7986(2) 0.0439(2) 0.0234(2) 0.0380(10) Uani d 1.00
C C21 1.0290(2) 0.3505(2) 0.0594(2) 0.0390(10) Uani d 1.00
C C22 1.0872(3) 0.4116(3) 0.0512(2) 0.0460(10) Uani d 1.00
C C23 1.0803(3) 0.4764(2) 0.0915(2) 0.0480(10) Uani d 1.00
C C24 1.0177(2) 0.4781(2) 0.1389(2) 0.0370(10) Uani d 1.00
C C25 0.9619(2) 0.4137(2) 0.1450(2) 0.0266(9) Uani d 1.00
C C26 0.8938(2) 0.4108(2) 0.1962(2) 0.0252(9) Uani d 1.00
C C27 0.8846(2) 0.4709(2) 0.2424(2) 0.0328(10) Uani d 1.00
C C28 0.8216(2) 0.4643(2) 0.2889(2) 0.0410(10) Uani d 1.00
C C29 0.7689(2) 0.3982(2) 0.2896(2) 0.0400(10) Uani d 1.00
C C30 0.7819(2) 0.3412(2) 0.2421(2) 0.0350(10) Uani d 1.00
H H1 0.9904 0.2628 0.3080 0.1013 Uiso calc 1.00
H H2 1.0825 0.2640 0.2789 0.1013 Uiso calc 1.00
H H3 1.0096 0.3126 0.2461 0.1013 Uiso calc 1.00
H H4 0.8535 0.0907 0.3054 0.1044 Uiso calc 1.00
H H5 0.8903 0.1720 0.3280 0.1044 Uiso calc 1.00
H H6 0.8173 0.1692 0.2766 0.1044 Uiso calc 1.00
H H7 0.8961 -0.0285 0.2205 0.0757 Uiso calc 1.00
H H8 0.8227 0.0215 0.1899 0.0757 Uiso calc 1.00
H H9 0.8904 -0.0193 0.1456 0.0757 Uiso calc 1.00
H H10 1.0396 -0.0035 0.1019 0.0724 Uiso calc 1.00
H H11 0.9971 0.0578 0.0556 0.0724 Uiso calc 1.00
H H12 1.0919 0.0692 0.0773 0.0724 Uiso calc 1.00
H H13 1.1757 0.1814 0.1653 0.0898 Uiso calc 1.00
H H14 1.1270 0.2612 0.1555 0.0898 Uiso calc 1.00
H H15 1.1297 0.1988 0.0998 0.0898 Uiso calc 1.00
H H16 0.9326 0.1322 -0.0419 0.0467 Uiso calc 1.00
H H17 0.8732 0.1649 -0.0963 0.0467 Uiso calc 1.00
H H18 0.9340 0.2222 -0.0591 0.0467 Uiso calc 1.00
H H19 0.8724 0.3422 -0.0375 0.0463 Uiso calc 1.00
H H20 0.7764 0.3569 -0.0541 0.0463 Uiso calc 1.00
H H21 0.8132 0.3852 0.0121 0.0463 Uiso calc 1.00
H H22 0.6148 0.2926 0.0954 0.0451 Uiso calc 1.00
H H23 0.6937 0.3418 0.1184 0.0451 Uiso calc 1.00
H H24 0.6565 0.3546 0.0492 0.0451 Uiso calc 1.00
H H25 0.6716 0.1488 0.1587 0.0473 Uiso calc 1.00
H H26 0.6036 0.1436 0.1036 0.0473 Uiso calc 1.00
H H27 0.6686 0.0746 0.1138 0.0473 Uiso calc 1.00
H H28 0.7707 0.0170 0.0582 0.0462 Uiso calc 1.00
H H29 0.8583 0.0319 0.0241 0.0462 Uiso calc 1.00
H H30 0.7746 0.0270 -0.0168 0.0462 Uiso calc 1.00
H H31 1.0326 0.3060 0.0310 0.0469 Uiso calc 1.00
H H32 1.1306 0.4089 0.0188 0.0555 Uiso calc 1.00
H H33 1.1186 0.5201 0.0867 0.0576 Uiso calc 1.00
H H34 1.0127 0.5227 0.1671 0.0441 Uiso calc 1.00
H H35 0.9215 0.5160 0.2417 0.0393 Uiso calc 1.00
H H36 0.8143 0.5051 0.3205 0.0490 Uiso calc 1.00
H H37 0.7252 0.3920 0.3215 0.0481 Uiso calc 1.00
H H38 0.7454 0.2958 0.2420 0.0414 Uiso calc 1.00

loop_
_atom_site_aniso_label
_atom_site_aniso_U_11
_atom_site_aniso_U_22
_atom_site_aniso_U_33
_atom_site_aniso_U_12
_atom_site_aniso_U_13
_atom_site_aniso_U_23
Sr1 0.02530(10) 0.01950(10) 0.02360(10) -0.00080(10) -0.00280(10) -0.00200(10)
N1 0.035(2) 0.029(2) 0.029(2) -0.0060(10) 0.0030(10) -0.0020(10)
N2 0.0270(10) 0.0250(10) 0.028(2) 0.0020(10) 0.0010(10) -0.0010(10)
C1 0.053(3) 0.032(2) 0.037(2) 0.013(2) -0.022(2) -0.007(2)
C2 0.053(3) 0.044(2) 0.023(2) 0.024(2) 0.005(2) 0.007(2)
C3 0.036(2) 0.027(2) 0.038(2) 0.005(2) -0.007(2) 0.006(2)
C4 0.037(2) 0.036(2) 0.028(2) 0.016(2) -0.003(2) -0.002(2)
C5 0.027(2) 0.038(2) 0.048(2) 0.004(2) -0.010(2) 0.004(2)
C6 0.029(2) 0.030(2) 0.021(2) 0.0000(10) -0.0020(10) -0.0040(10)
C7 0.030(2) 0.021(2) 0.021(2) -0.0010(10) -0.0030(10) 0.0020(10)
C8 0.023(2) 0.026(2) 0.028(2) 0.0040(10) -0.004(2) -0.0010(10)
C9 0.027(2) 0.024(2) 0.029(2) -0.0060(10) -0.0020(10) 0.0000(10)
C10 0.027(2) 0.020(2) 0.029(2) -0.0010(10) -0.0070(10) -0.0050(10)
C11 0.115(5) 0.061(3) 0.077(4) 0.033(3) -0.066(3) -0.032(3)
C12 0.115(4) 0.097(4) 0.049(3) 0.066(3) 0.038(3) 0.037(3)
C13 0.064(3) 0.043(3) 0.082(3) -0.005(2) -0.012(3) 0.024(2)
C14 0.063(3) 0.074(3) 0.044(3) 0.035(2) -0.007(2) -0.015(2)
C15 0.030(2) 0.081(4) 0.114(4) 0.002(2) -0.011(2) 0.024(3)
C16 0.043(3) 0.040(2) 0.034(2) -0.001(2) 0.003(2) -0.006(2)
C17 0.048(2) 0.032(2) 0.036(2) 0.002(2) 0.000(2) 0.006(2)
C18 0.036(2) 0.034(2) 0.043(2) 0.008(2) 0.003(2) 0.000(2)
C19 0.037(2) 0.037(2) 0.044(2) -0.008(2) 0.005(2) 0.004(2)
C20 0.039(2) 0.031(2) 0.045(2) -0.002(2) -0.005(2) -0.006(2)
C21 0.044(2) 0.040(2) 0.033(2) -0.004(2) 0.009(2) -0.006(2)
C22 0.046(2) 0.060(3) 0.033(2) -0.017(2) 0.011(2) 0.001(2)
C23 0.053(3) 0.041(3) 0.050(3) -0.022(2) 0.008(2) 0.001(2)
C24 0.043(2) 0.028(2) 0.040(2) -0.007(2) 0.001(2) -0.002(2)
C25 0.028(2) 0.023(2) 0.029(2) -0.0010(10) -0.0040(10) 0.0020(10)
C26 0.026(2) 0.024(2) 0.025(2) 0.0010(10) -0.0060(10) 0.0020(10)
C27 0.034(2) 0.029(2) 0.036(2) -0.002(2) -0.006(2) -0.0060(10)
C28 0.041(2) 0.046(2) 0.035(2) 0.009(2) -0.003(2) -0.013(2)
C29 0.034(2) 0.052(2) 0.035(2) 0.008(2) 0.006(2) -0.004(2)
C30 0.033(2) 0.033(2) 0.038(2) -0.001(2) 0.005(2) 0.002(2)

loop_
_atom_type_symbol
_atom_type_description
_atom_type_scat_dispersion_real
_atom_type_scat_dispersion_imag
_atom_type_scat_source
C C 0.003 0.002
;International Tables for Crystallography
(1992, Vol. C, Tables 4.2.6.8 and 6.1.1.1)
;
H H 0.000 0.000
;International Tables for Crystallography
(1992, Vol. C, Table 6.1.1.2)
;
N N 0.006 0.003
;International Tables for Crystallography
(1992, Vol. C, Tables 4.2.6.8 and 6.1.1.1)
;
Sr Sr -1.531 3.250
;International Tables for Crystallography
(1992, Vol. C, Tables 4.2.6.8 and 6.1.1.1)
;

loop_
_geom_angle_atom_site_label_1
_geom_angle_atom_site_label_2
_geom_angle_atom_site_label_3
_geom_angle
_geom_angle_publ_flag
N1 SR1 N2 61.32(8) no
N1 SR1 C1 84.10(10) no
N1 SR1 C2 111.70(10) no
N1 SR1 C3 127.42(9) no
N1 SR1 C4 105.55(10) no
N1 SR1 C5 80.72(9) no
N1 SR1 C6 97.99(9) no
N1 SR1 C7 83.55(9) no
N1 SR1 C8 100.70(9) no
N1 SR1 C9 128.80(9) no
N1 SR1 C10 126.83(9) no
N1 SR1 Cg1 102.33(6) no
N1 SR1 Cg2 108.44(6) no
N2 SR1 C1 81.48(9) no
N2 SR1 C2 88.69(9) no
N2 SR1 C3 117.64(9) no
N2 SR1 C4 128.44(9) no
N2 SR1 C5 104.27(9) no
N2 SR1 C6 125.91(9) no
N2 SR1 C7 97.29(8) no
N2 SR1 C8 85.32(8) no
N2 SR1 C9 104.69(9) no
N2 SR1 C10 132.08(8) no
N2 SR1 Cg1 104.87(6) no
N2 SR1 Cg2 110.07(6) no
C1 SR1 C2 28.50(10) no
C1 SR1 C3 47.40(10) no
C1 SR1 C4 46.96(10) no
C1 SR1 C5 28.40(10) no
C1 SR1 C6 149.90(10) no
C1 SR1 C7 166.50(10) no
C1 SR1 C8 161.60(10) no
C1 SR1 C9 145.70(10) no
C1 SR1 C10 140.70(10) no
C1 SR1 Cg1 24.75(7) no
C1 SR1 Cg2 165.79(7) no
C2 SR1 C3 29.20(10) no
C2 SR1 C4 47.49(10) no
C2 SR1 C5 47.10(10) no
C2 SR1 C6 143.00(10) no
C2 SR1 C7 164.60(10) no
C2 SR1 C8 139.00(10) no
C2 SR1 C9 117.20(10) no
C2 SR1 C10 118.90(10) no
C2 SR1 Cg1 25.23(7) no
C2 SR1 Cg2 139.88(9) no
C3 SR1 C4 28.92(10) no
C3 SR1 C5 47.25(10) no
C3 SR1 C6 114.19(10) no
C3 SR1 C7 140.88(10) no
C3 SR1 C8 131.80(10) no
C3 SR1 C9 103.18(9) no
C3 SR1 C10 93.82(10) no
C3 SR1 Cg1 25.35(7) no
C3 SR1 Cg2 118.38(7) no
C4 SR1 C5 28.31(10) no
C4 SR1 C6 104.51(10) no
C4 SR1 C7 132.45(9) no
C4 SR1 C8 144.42(10) no
C4 SR1 C9 118.07(10) no
C4 SR1 C10 96.86(9) no
C4 SR1 Cg1 24.78(7) no
C4 SR1 Cg2 120.99(7) no
C5 SR1 C6 122.00(10) no
C5 SR1 C7 142.70(10) no
C5 SR1 C8 169.50(10) no
C5 SR1 C9 146.35(10) no
C5 SR1 C10 123.37(10) no
C5 SR1 Cg1 24.49(7) no
C5 SR1 Cg2 144.63(8) no
C6 SR1 C7 28.63(9) no
C6 SR1 C8 47.57(9) no
C6 SR1 C9 47.77(9) no
C6 SR1 C10 29.05(9) no
C6 SR1 Cg1 128.95(7) no
C6 SR1 Cg2 25.08(6) no
C7 SR1 C8 28.92(9) no
C7 SR1 C9 47.60(9) no
C7 SR1 C10 47.55(9) no
C7 SR1 Cg1 157.22(7) no
C7 SR1 Cg2 24.93(6) no
C8 SR1 C9 28.89(9) no
C8 SR1 C10 47.71(9) no
C8 SR1 Cg1 156.95(7) no
C8 SR1 Cg2 25.12(7) no
C9 SR1 C10 29.06(9) no
C9 SR1 Cg1 128.52(6) no
C9 SR1 Cg2 25.27(6) no
C10 SR1 Cg1 116.13(6) no
C10 SR1 Cg2 25.25(6) no
Cg1 SR1 Cg2 141.380(10) no
SR1 N1 C21 118.3(2) no
SR1 N1 C25 122.9(2) no
C21 N1 C25 118.2(3) no
SR1 N2 C26 120.9(2) no
SR1 N2 C30 120.1(2) no
C26 N2 C30 117.8(3) no
SR1 C1 C2 74.6(2) no
SR1 C1 C5 76.9(2) no
SR1 C1 C11 117.2(2) no
SR1 C1 Cg1 64.80(10) no
C2 C1 C5 108.5(3) no
C2 C1 C11 125.5(4) no
C2 C1 Cg1 54.6(2) no
C5 C1 C11 125.9(4) no
C5 C1 Cg1 53.9(2) no
C11 C1 Cg1 177.9(3) no
SR1 C2 C1 76.9(2) no
SR1 C2 C3 75.7(2) no
SR1 C2 C12 113.1(2) no
SR1 C2 Cg1 66.10(10) no
C1 C2 C3 108.1(3) no
C1 C2 C12 127.5(4) no
C1 C2 Cg1 54.0(2) no
C3 C2 C12 124.4(4) no
C3 C2 Cg1 54.1(2) no
C12 C2 Cg1 178.3(4) no
SR1 C3 C2 75.1(2) no
SR1 C3 C4 76.3(2) no
SR1 C3 C13 118.1(2) no
SR1 C3 Cg1 65.80(10) no
C2 C3 C4 106.9(3) no
C2 C3 C13 126.4(4) no
C2 C3 Cg1 53.6(2) no
C4 C3 C13 126.5(4) no
C4 C3 Cg1 53.3(2) no
C13 C3 Cg1 176.1(3) no
SR1 C4 C3 74.8(2) no
SR1 C4 C5 77.1(2) no
SR1 C4 C14 116.7(2) no
SR1 C4 Cg1 65.00(10) no
C3 C4 C5 108.6(3) no
C3 C4 C14 126.2(4) no
C3 C4 Cg1 54.5(2) no
C5 C4 C14 125.2(4) no
C5 C4 Cg1 54.1(2) no
C14 C4 Cg1 178.2(3) no
SR1 C5 C1 74.7(2) no
SR1 C5 C4 74.6(2) no
SR1 C5 C15 120.4(3) no
SR1 C5 Cg1 63.60(10) no
C1 C5 C4 107.9(3) no
C1 C5 C15 125.4(4) no
C1 C5 Cg1 53.9(2) no
C4 C5 C15 126.5(4) no
C4 C5 Cg1 54.1(2) no
C15 C5 Cg1 176.0(3) no
SR1 C6 C7 76.1(2) no
SR1 C6 C10 74.9(2) no
SR1 C6 C16 117.4(2) no
SR1 C6 Cg2 64.80(10) no
C7 C6 C10 108.0(3) no
C7 C6 C16 126.4(3) no
C7 C6 Cg2 54.1(2) no
C10 C6 C16 125.6(3) no
C10 C6 Cg2 53.9(2) no
C16 C6 Cg2 177.7(3) no
SR1 C7 C6 75.3(2) no
SR1 C7 C8 75.6(2) no
SR1 C7 C17 118.0(2) no
SR1 C7 Cg2 64.40(10) no
C6 C7 C8 108.4(3) no
C6 C7 C17 126.3(3) no
C6 C7 Cg2 54.3(2) no
C8 C7 C17 125.2(3) no
C8 C7 Cg2 54.1(2) no
C17 C7 Cg2 177.6(3) no
SR1 C8 C7 75.5(2) no
SR1 C8 C9 74.7(2) no
SR1 C8 C18 119.2(2) no
SR1 C8 Cg2 64.30(10) no
C7 C8 C9 107.6(3) no
C7 C8 C18 125.4(3) no
C7 C8 Cg2 53.5(2) no
C9 C8 C18 126.9(3) no
C9 C8 Cg2 54.0(2) no
C18 C8 Cg2 176.3(3) no
SR1 C9 C8 76.4(2) no
SR1 C9 C10 75.4(2) no
SR1 C9 C19 115.5(2) no
SR1 C9 Cg2 65.30(10) no
C8 C9 C10 108.1(3) no
C8 C9 C19 125.5(3) no
C8 C9 Cg2 54.2(2) no
C10 C9 C19 126.4(3) no
C10 C9 Cg2 53.9(2) no
C19 C9 Cg2 179.2(3) no
SR1 C10 C6 76.0(2) no
SR1 C10 C9 75.6(2) no
SR1 C10 C20 120.5(2) no
SR1 C10 Cg2 65.40(10) no
C6 C10 C9 107.9(3) no
C6 C10 C20 125.2(3) no
C6 C10 Cg2 53.8(2) no
C9 C10 C20 126.5(3) no
C9 C10 Cg2 54.1(2) no
C20 C10 Cg2 174.0(3) no
N1 C21 C22 123.8(3) no
C21 C22 C23 117.7(3) no
C22 C23 C24 120.0(3) no
C23 C24 C25 119.2(3) no
N1 C25 C24 121.2(3) no
N1 C25 C26 116.8(3) no
C24 C25 C26 122.0(3) no
N2 C26 C25 116.5(3) no
N2 C26 C27 121.5(3) no
C25 C26 C27 122.0(3) no
C26 C27 C28 119.3(3) no
C27 C28 C29 119.7(3) no
C28 C29 C30 117.6(3) no
N2 C30 C29 124.1(3) no
SR1 Cg1 C1 90.4(2) no
SR1 Cg1 C2 88.7(2) no
SR1 Cg1 C3 88.9(2) no
SR1 Cg1 C4 90.3(2) no
SR1 Cg1 C5 91.9(2) no
C1 Cg1 C2 71.4(3) no
C1 Cg1 C3 143.7(3) no
C1 Cg1 C4 144.1(3) no
C1 Cg1 C5 72.2(3) no
C2 Cg1 C3 72.3(3) no
C2 Cg1 C4 144.5(3) no
C2 Cg1 C5 143.6(3) no
C3 Cg1 C4 72.2(2) no
C3 Cg1 C5 144.1(2) no
C4 Cg1 C5 71.8(2) no
SR1 Cg2 C6 90.10(10) no
SR1 Cg2 C7 90.70(10) no
SR1 Cg2 C8 90.5(2) no
SR1 Cg2 C9 89.40(10) no
SR1 Cg2 C10 89.30(10) no
C6 Cg2 C7 71.6(2) no
C6 Cg2 C8 144.0(2) no
C6 Cg2 C9 144.3(2) no
C6 Cg2 C10 72.3(2) no
C7 Cg2 C8 72.4(2) no
C7 Cg2 C9 144.1(2) no
C7 Cg2 C10 143.9(2) no
C8 Cg2 C9 71.7(2) no
C8 Cg2 C10 143.8(2) no
C9 Cg2 C10 72.0(2) no
C1 C11 H1 109.470 no
C1 C11 H2 109.470 no
C1 C11 H3 109.470 no
H1 C11 H2 109.472 no
H1 C11 H3 109.472 no
H2 C11 H3 109.473 no
C2 C12 H4 109.470 no
C2 C12 H5 109.470 no
C2 C12 H6 109.470 no
H4 C12 H5 109.472 no
H4 C12 H6 109.472 no
H5 C12 H6 109.473 no
C3 C13 H7 109.470 no
C3 C13 H8 109.470 no
C3 C13 H9 109.471 no
H7 C13 H8 109.472 no
H7 C13 H9 109.473 no
H8 C13 H9 109.472 no
C4 C14 H10 109.469 no
C4 C14 H11 109.470 no
C4 C14 H12 109.470 no
H10 C14 H11 109.474 no
H10 C14 H12 109.471 no
H11 C14 H12 109.473 no
C5 C15 H13 109.470 no
C5 C15 H14 109.470 no
C5 C15 H15 109.469 no
H13 C15 H14 109.473 no
H13 C15 H15 109.473 no
H14 C15 H15 109.473 no
C6 C16 H16 109.470 no
C6 C16 H17 109.471 no
C6 C16 H18 109.470 no
H16 C16 H17 109.471 no
H16 C16 H18 109.472 no
H17 C16 H18 109.473 no
C7 C17 H19 109.470 no
C7 C17 H20 109.470 no
C7 C17 H21 109.470 no
H19 C17 H20 109.472 no
H19 C17 H21 109.473 no
H20 C17 H21 109.471 no
C8 C18 H22 109.470 no
C8 C18 H23 109.469 no
C8 C18 H24 109.470 no
H22 C18 H23 109.472 no
H22 C18 H24 109.473 no
H23 C18 H24 109.473 no
C9 C19 H25 109.471 no
C9 C19 H26 109.470 no
C9 C19 H27 109.471 no
H25 C19 H26 109.472 no
H25 C19 H27 109.472 no
H26 C19 H27 109.472 no
C10 C20 H28 109.470 no
C10 C20 H29 109.469 no
C10 C20 H30 109.470 no
H28 C20 H29 109.473 no
H28 C20 H30 109.473 no
H29 C20 H30 109.473 no
N1 C21 H31 118.110 no
C22 C21 H31 118.110 no
C21 C22 H32 121.146 no
C23 C22 H32 121.146 no
C22 C23 H33 120.023 no
C24 C23 H33 120.023 no
C23 C24 H34 120.398 no
C25 C24 H34 120.399 no
C26 C27 H35 120.349 no
C28 C27 H35 120.348 no
C27 C28 H36 120.163 no
C29 C28 H36 120.164 no
C28 C29 H37 121.225 no
C30 C29 H37 121.224 no
N2 C30 H38 117.935 no
C29 C30 H38 117.936 no

loop_
_geom_bond_atom_site_label_1
_geom_bond_atom_site_label_2
_geom_bond_distance
_geom_bond_publ_flag
SR1 N1 2.624(3) yes
SR1 N2 2.676(3) yes
SR1 C1 2.841(3) no
SR1 C2 2.812(3) no
SR1 C3 2.819(3) no
SR1 C4 2.838(3) no
SR1 C5 2.869(3) no
SR1 C6 2.830(3) no
SR1 C7 2.840(3) no
SR1 C8 2.841(3) no
SR1 C9 2.818(3) no
SR1 C10 2.815(3) no
SR1 Cg1 2.5711(3) yes
SR1 Cg2 2.5608(3) yes
N1 C21 1.339(4) no
N1 C25 1.346(4) no
N2 C26 1.349(4) no
N2 C30 1.334(4) no
C1 C2 1.394(5) no
C1 C5 1.402(5) no
C1 C11 1.520(5) no
C1 Cg1 1.189(4) no
C2 C3 1.419(5) no
C2 C12 1.512(5) no
C2 Cg1 1.199(4) no
C3 C4 1.412(5) no
C3 C13 1.506(5) no
C3 Cg1 1.207(4) no
C4 C5 1.396(5) no
C4 C14 1.510(5) no
C4 Cg1 1.189(3) no
C5 C15 1.508(6) no
C5 Cg1 1.190(4) no
C6 C7 1.402(4) no
C6 C10 1.416(4) no
C6 C16 1.508(5) no
C6 Cg2 1.199(3) no
C7 C8 1.418(4) no
C7 C17 1.509(5) no
C7 Cg2 1.197(3) no
C8 C9 1.412(4) no
C8 C18 1.503(4) no
C8 Cg2 1.206(3) no
C9 C10 1.413(4) no
C9 C19 1.513(4) no
C9 Cg2 1.203(3) no
C10 C20 1.505(4) no
C10 Cg2 1.201(3) no
C21 C22 1.378(5) no
C22 C23 1.370(5) no
C23 C24 1.378(5) no
C24 C25 1.392(4) no
C25 C26 1.495(4) no
C26 C27 1.393(4) no
C27 C28 1.374(5) no
C28 C29 1.380(5) no
C29 C30 1.382(5) no
C11 H1 0.950 no
C11 H2 0.950 no
C11 H3 0.950 no
C12 H4 0.950 no
C12 H5 0.950 no
C12 H6 0.950 no
C13 H7 0.950 no
C13 H8 0.950 no
C13 H9 0.950 no
C14 H10 0.950 no
C14 H11 0.950 no
C14 H12 0.950 no
C15 H13 0.950 no
C15 H14 0.950 no
C15 H15 0.950 no
C16 H16 0.950 no
C16 H17 0.950 no
C16 H18 0.950 no
C17 H19 0.950 no
C17 H20 0.950 no
C17 H21 0.950 no
C18 H22 0.950 no
C18 H23 0.950 no
C18 H24 0.950 no
C19 H25 0.950 no
C19 H26 0.950 no
C19 H27 0.950 no
C20 H28 0.950 no
C20 H29 0.950 no
C20 H30 0.950 no
C21 H31 0.950 no
C22 H32 0.950 no
C23 H33 0.950 no
C24 H34 0.950 no
C27 H35 0.950 no
C28 H36 0.950 no
C29 H37 0.950 no
C30 H38 0.950 no

loop_
_geom_contact_atom_site_label_1
_geom_contact_atom_site_label_2
_geom_contact_distance
_geom_contact_site_symmetry_2
_geom_contact_publ_flag
SR1 N1 2.624(3) . no
SR1 N2 2.676(3) . no
SR1 C1 2.841(3) . no
SR1 C2 2.812(3) . no
SR1 C3 2.819(3) . no
SR1 C4 2.838(3) . no
SR1 C5 2.869(3) . no
SR1 C6 2.830(3) . no
SR1 C7 2.840(3) . no
SR1 C8 2.841(3) . no
SR1 C9 2.818(3) . no
SR1 C10 2.815(3) . no
SR1 Cg1 2.5711(3) . no
SR1 Cg2 2.5608(3) . no
SR1 Cg2 2.5608(3) . no
SR1 Cg1 2.5711(3) . no
SR1 N1 2.624(3) . no
SR1 N2 2.676(3) . no
SR1 C2 2.812(3) . no
SR1 C10 2.815(3) . no
SR1 C9 2.818(3) . no
SR1 C3 2.819(3) . no
SR1 C6 2.830(3) . no
SR1 C4 2.838(3) . no
SR1 C7 2.840(3) . no
SR1 C8 2.841(3) . no
SR1 C1 2.841(3) . no
SR1 C5 2.869(3) . no
SR1 C21 3.465(4) . no
SR1 C30 3.537(4) . no
SR1 C25 3.540(3) . no
SR1 C26 3.562(3) . no
N1 C17 3.497(4) . no
N1 C5 3.562(4) . no
N1 C15 3.565(5) . no
N2 C11 3.455(5) . no
C4 C27 3.540(5) 3_745 yes
C9 C22 3.538(5) 2_455 yes
C11 C26 3.500(5) . no
C12 C24 3.589(5) 3_745 yes
C15 C21 3.371(6) . no

loop_
_geom_torsion_atom_site_label_1
_geom_torsion_atom_site_label_2
_geom_torsion_atom_site_label_3
_geom_torsion_atom_site_label_4
_geom_torsion
_geom_torsion_publ_flag
SR1 N1 C21 C22 -170.0(3) no
SR1 N1 C25 C24 170.6(2) no
SR1 N1 C25 C26 -8.6(4) no
SR1 N2 C26 C25 11.6(4) no
SR1 N2 C26 C27 -167.1(2) no
SR1 N2 C30 C29 167.1(3) no
SR1 C1 C2 C3 69.9(2) no
SR1 C1 C2 C12 -109.3(4) no
SR1 C1 C2 Cg1 69.80(10) no
SR1 C1 C5 C4 -67.8(2) no
SR1 C1 C5 C15 116.6(4) no
SR1 C1 C5 Cg1 -68.20(10) no
SR1 C1 Cg1 C2 -88.5(2) no
SR1 C1 Cg1 C3 -88.7(3) no
SR1 C1 Cg1 C4 91.0(3) no
SR1 C1 Cg1 C5 91.9(2) no
SR1 C2 C1 C5 -70.1(2) no
SR1 C2 C1 C11 112.7(4) no
SR1 C2 C1 Cg1 -69.80(10) no
SR1 C2 C3 C4 70.3(2) no
SR1 C2 C3 C13 -114.2(3) no
SR1 C2 C3 Cg1 70.60(10) no
SR1 C2 Cg1 C1 90.9(2) no
SR1 C2 Cg1 C3 -89.2(2) no
SR1 C2 Cg1 C4 -88.6(3) no
SR1 C2 Cg1 C5 91.4(3) no
SR1 C3 C2 C1 -70.8(2) no
SR1 C3 C2 C12 108.5(4) no
SR1 C3 C2 Cg1 -70.60(10) no
SR1 C3 C4 C5 70.4(2) no
SR1 C3 C4 C14 -112.2(3) no
SR1 C3 C4 Cg1 69.80(10) no
SR1 C3 Cg1 C1 89.2(3) no
SR1 C3 Cg1 C2 89.0(2) no
SR1 C3 Cg1 C4 -90.6(2) no
SR1 C3 Cg1 C5 -91.7(3) no
SR1 C4 C3 C2 -69.5(2) no
SR1 C4 C3 C13 115.0(4) no
SR1 C4 C3 Cg1 -69.80(10) no
SR1 C4 C5 C1 67.9(2) no
SR1 C4 C5 C15 -116.7(4) no
SR1 C4 C5 Cg1 68.30(10) no
SR1 C4 Cg1 C1 -91.1(3) no
SR1 C4 Cg1 C2 88.1(4) no
SR1 C4 Cg1 C3 88.7(2) no
SR1 C4 Cg1 C5 -91.9(2) no
SR1 C5 C1 C2 68.5(3) no
SR1 C5 C1 C11 -114.3(4) no
SR1 C5 C1 Cg1 68.20(10) no
SR1 C5 C4 C3 -68.8(2) no
SR1 C5 C4 C14 113.7(3) no
SR1 C5 C4 Cg1 -68.30(10) no
SR1 C5 Cg1 C1 -89.8(2) no
SR1 C5 Cg1 C2 -90.3(3) no
SR1 C5 Cg1 C3 90.7(3) no
SR1 C5 Cg1 C4 89.7(2) no
SR1 C6 C7 C8 -69.0(2) no
SR1 C6 C7 C17 114.1(3) no
SR1 C6 C7 Cg2 -68.80(10) no
SR1 C6 C10 C9 69.5(2) no
SR1 C6 C10 C20 -117.7(3) no
SR1 C6 C10 Cg2 69.60(10) no
SR1 C6 Cg2 C7 90.7(2) no
SR1 C6 Cg2 C8 91.1(3) no
SR1 C6 Cg2 C9 -89.1(3) no
SR1 C6 Cg2 C10 -89.2(2) no
SR1 C7 C6 C10 68.7(2) no
SR1 C7 C6 C16 -114.0(3) no
SR1 C7 C6 Cg2 68.80(10) no
SR1 C7 C8 C9 -68.4(2) no
SR1 C7 C8 C18 115.7(3) no
SR1 C7 C8 Cg2 -68.60(10) no
SR1 C7 Cg2 C6 -89.9(2) no
SR1 C7 Cg2 C8 90.3(2) no
SR1 C7 Cg2 C9 90.0(3) no
SR1 C7 Cg2 C10 -89.8(3) no
SR1 C8 C7 C6 68.8(2) no
SR1 C8 C7 C17 -114.3(3) no
SR1 C8 C7 Cg2 68.60(10) no
SR1 C8 C9 C10 -69.3(2) no
SR1 C8 C9 C19 111.8(3) no
SR1 C8 C9 Cg2 -69.20(10) no
SR1 C8 Cg2 C6 -90.9(3) no
SR1 C8 Cg2 C7 -90.6(2) no
SR1 C8 Cg2 C9 89.2(2) no
SR1 C8 Cg2 C10 89.5(3) no
SR1 C9 C8 C7 69.0(2) no
SR1 C9 C8 C18 -115.2(3) no
SR1 C9 C8 Cg2 69.20(10) no
SR1 C9 C10 C6 -69.9(2) no
SR1 C9 C10 C20 117.5(3) no
SR1 C9 C10 Cg2 -69.90(10) no
SR1 C9 Cg2 C6 89.4(3) no
SR1 C9 Cg2 C7 -90.4(3) no
SR1 C9 Cg2 C8 -90.8(2) no
SR1 C9 Cg2 C10 89.5(2) no
SR1 C10 C6 C7 -69.5(2) no
SR1 C10 C6 C16 113.1(3) no
SR1 C10 C6 Cg2 -69.60(10) no
SR1 C10 C9 C8 70.1(2) no
SR1 C10 C9 C19 -111.1(3) no
SR1 C10 C9 Cg2 69.90(10) no
SR1 C10 Cg2 C6 90.3(2) no
SR1 C10 Cg2 C7 90.2(3) no
SR1 C10 Cg2 C8 -90.0(3) no
SR1 C10 Cg2 C9 -89.6(2) no
SR1 Cg1 C1 C2 88.5(2) no
SR1 Cg1 C1 C5 -91.9(2) no
SR1 Cg1 C1 C11 -177(12) no
SR1 Cg1 C2 C1 -90.9(2) no
SR1 Cg1 C2 C3 89.2(2) no
SR1 Cg1 C2 C12 63(11) no
SR1 Cg1 C3 C2 -89.0(2) no
SR1 Cg1 C3 C4 90.6(2) no
SR1 Cg1 C3 C13 179(5) no
SR1 Cg1 C4 C3 -88.7(2) no
SR1 Cg1 C4 C5 91.9(2) no
SR1 Cg1 C4 C14 157(12) no
SR1 Cg1 C5 C1 89.8(2) no
SR1 Cg1 C5 C4 -89.7(2) no
SR1 Cg1 C5 C15 170(5) no
SR1 Cg2 C6 C7 -90.7(2) no
SR1 Cg2 C6 C10 89.2(2) no
SR1 Cg2 C6 C16 166(7) no
SR1 Cg2 C7 C6 89.9(2) no
SR1 Cg2 C7 C8 -90.3(2) no
SR1 Cg2 C7 C17 -164(7) no
SR1 Cg2 C8 C7 90.6(2) no
SR1 Cg2 C8 C9 -89.2(2) no
SR1 Cg2 C8 C18 164(5) no
SR1 Cg2 C9 C8 90.8(2) no
SR1 Cg2 C9 C10 -89.5(2) no
SR1 Cg2 C9 C19 16E1(2) no
SR1 Cg2 C10 C6 -90.3(2) no
SR1 Cg2 C10 C9 89.6(2) no
SR1 Cg2 C10 C20 -172(2) no
N1 SR1 N2 C26 -11.0(2) no
N1 SR1 N2 C30 -178.3(3) no
N1 SR1 C1 C2 164.9(2) no
N1 SR1 C1 C5 -81.3(2) no
N1 SR1 C1 C11 42.6(4) no
N1 SR1 C1 Cg1 -137.3(2) no
N1 SR1 C2 C1 -16.2(2) no
N1 SR1 C2 C3 -129.0(2) no
N1 SR1 C2 C12 109.3(3) no
N1 SR1 C2 Cg1 -72.3(2) no
N1 SR1 C3 C2 65.4(2) no
N1 SR1 C3 C4 -46.6(2) no
N1 SR1 C3 C13 -170.9(3) no
N1 SR1 C3 Cg1 9.0(2) no
N1 SR1 C4 C3 143.2(2) no
N1 SR1 C4 C5 29.6(2) no
N1 SR1 C4 C14 -93.5(3) no
N1 SR1 C4 Cg1 85.8(2) no
N1 SR1 C5 C1 94.8(2) no
N1 SR1 C5 C4 -151.2(2) no
N1 SR1 C5 C15 -27.5(3) no
N1 SR1 C5 Cg1 151.7(2) no
N1 SR1 C6 C7 -60.4(2) no
N1 SR1 C6 C10 -173.8(2) no
N1 SR1 C6 C16 63.6(2) no
N1 SR1 C6 Cg2 -117.0(2) no
N1 SR1 C7 C6 119.9(2) no
N1 SR1 C7 C8 -126.2(2) no
N1 SR1 C7 C17 -3.7(2) no
N1 SR1 C7 Cg2 177.0(2) no
N1 SR1 C8 C7 54.7(2) no
N1 SR1 C8 C9 167.9(2) no
N1 SR1 C8 C18 -68.1(3) no
N1 SR1 C8 Cg2 110.8(2) no
N1 SR1 C9 C8 -15.3(2) no
N1 SR1 C9 C10 97.9(2) no
N1 SR1 C9 C19 -138.5(2) no
N1 SR1 C9 Cg2 41.2(2) no
N1 SR1 C10 C6 7.7(2) no
N1 SR1 C10 C9 -105.3(2) no
N1 SR1 C10 C20 130.5(2) no
N1 SR1 C10 Cg2 -48.6(2) no
N1 SR1 Cg1 C1 43.6(2) no
N1 SR1 Cg1 C2 115.0(2) no
N1 SR1 Cg1 C3 -172.7(2) no
N1 SR1 Cg1 C4 -100.4(2) no
N1 SR1 Cg1 C5 -28.6(2) no
N1 SR1 Cg2 C6 68.5(2) no
N1 SR1 Cg2 C7 -3.1(2) no
N1 SR1 Cg2 C8 -75.5(2) no
N1 SR1 Cg2 C9 -147.2(2) no
N1 SR1 Cg2 C10 140.7(2) no
N1 C21 C22 C23 -1.5(6) no
N1 C25 C24 C23 -0.5(5) no
N1 C25 C26 N2 -2.2(4) yes
N1 C25 C26 C27 176.5(3) no
N2 SR1 N1 C21 -179.7(3) no
N2 SR1 N1 C25 10.0(2) no
N2 SR1 C1 C2 103.1(2) no
N2 SR1 C1 C5 -143.1(2) no
N2 SR1 C1 C11 -19.2(4) no
N2 SR1 C1 Cg1 160.8(2) no
N2 SR1 C2 C1 -74.5(2) no
N2 SR1 C2 C3 172.7(2) no
N2 SR1 C2 C12 51.0(3) no
N2 SR1 C2 Cg1 -130.6(2) no
N2 SR1 C3 C2 -8.2(2) no
N2 SR1 C3 C4 -120.2(2) no
N2 SR1 C3 C13 115.4(3) no
N2 SR1 C3 Cg1 -64.6(2) no
N2 SR1 C4 C3 77.7(2) no
N2 SR1 C4 C5 -35.9(3) no
N2 SR1 C4 C14 -159.0(3) no
N2 SR1 C4 Cg1 20.3(2) no
N2 SR1 C5 C1 37.8(2) no
N2 SR1 C5 C4 151.7(2) no
N2 SR1 C5 C15 -84.6(3) no
N2 SR1 C5 Cg1 94.6(2) no
N2 SR1 C6 C7 -0.2(2) no
N2 SR1 C6 C10 -113.6(2) no
N2 SR1 C6 C16 123.8(2) no
N2 SR1 C6 Cg2 -56.8(2) no
N2 SR1 C7 C6 179.8(2) no
N2 SR1 C7 C8 -66.3(2) no
N2 SR1 C7 C17 56.2(2) no
N2 SR1 C7 Cg2 -123.10(10) no
N2 SR1 C8 C7 114.3(2) no
N2 SR1 C8 C9 -132.5(2) no
N2 SR1 C8 C18 -8.5(2) no
N2 SR1 C8 Cg2 170.5(2) no
N2 SR1 C9 C8 49.5(2) no
N2 SR1 C9 C10 162.7(2) no
N2 SR1 C9 C19 -73.7(2) no
N2 SR1 C9 Cg2 106.00(10) no
N2 SR1 C10 C6 90.1(2) no
N2 SR1 C10 C9 -22.9(2) no
N2 SR1 C10 C20 -147.1(2) no
N2 SR1 C10 Cg2 33.8(2) no
N2 SR1 Cg1 C1 -19.6(2) no
N2 SR1 Cg1 C2 51.8(2) no
N2 SR1 Cg1 C3 124.1(2) no
N2 SR1 Cg1 C4 -163.7(2) no
N2 SR1 Cg1 C5 -91.9(2) no
N2 SR1 Cg2 C6 133.8(2) no
N2 SR1 Cg2 C7 62.2(2) no
N2 SR1 Cg2 C8 -10.1(2) no
N2 SR1 Cg2 C9 -81.9(2) no
N2 SR1 Cg2 C10 -153.9(2) no
N2 C26 C25 C24 178.6(3) no
N2 C26 C27 C28 -0.3(5) no
N2 C30 C29 C28 0.7(6) no
C1 SR1 N1 C21 96.8(3) no
C1 SR1 N1 C25 -73.5(3) no
C1 SR1 N2 C26 76.9(2) no
C1 SR1 N2 C30 -90.3(3) no
C1 SR1 C2 C3 -112.8(3) no
C1 SR1 C2 C12 125.5(4) no
C1 SR1 C2 Cg1 -56.1(2) no
C1 SR1 C3 C2 36.7(2) no
C1 SR1 C3 C4 -75.3(2) no
C1 SR1 C3 C13 160.4(4) no
C1 SR1 C3 Cg1 -19.70(10) no
C1 SR1 C4 C3 77.1(2) no
C1 SR1 C4 C5 -36.5(2) no
C1 SR1 C4 C14 -159.6(4) no
C1 SR1 C4 Cg1 19.6(2) no
C1 SR1 C5 C4 114.0(3) no
C1 SR1 C5 C15 -122.4(4) no
C1 SR1 C5 Cg1 56.9(2) no
C1 SR1 C6 C7 -152.5(2) no
C1 SR1 C6 C10 94.1(3) no
C1 SR1 C6 C16 -28.5(4) no
C1 SR1 C6 Cg2 150.9(2) no
C1 SR1 C7 C6 96.0(4) no
C1 SR1 C7 C8 -150.2(4) no
C1 SR1 C7 C17 -27.7(6) no
C1 SR1 C7 Cg2 153.1(3) no
C1 SR1 C8 C7 158.5(3) no
C1 SR1 C8 C9 -88.3(4) no
C1 SR1 C8 C18 35.7(5) no
C1 SR1 C8 Cg2 -145.4(3) no
C1 SR1 C9 C8 145.9(2) no
C1 SR1 C9 C10 -100.9(2) no
C1 SR1 C9 C19 22.8(3) no
C1 SR1 C9 Cg2 -157.50(10) no
C1 SR1 C10 C6 -127.9(2) no
C1 SR1 C10 C9 119.2(2) no
C1 SR1 C10 C20 -5.0(3) no
C1 SR1 C10 Cg2 175.90(10) no
C1 SR1 Cg1 C2 71.4(3) no
C1 SR1 Cg1 C3 143.7(3) no
C1 SR1 Cg1 C4 -144.1(3) no
C1 SR1 Cg1 C5 -72.2(3) no
C1 SR1 Cg2 C6 -83.0(4) no
C1 SR1 Cg2 C7 -154.6(4) no
C1 SR1 Cg2 C8 133.1(4) no
C1 SR1 Cg2 C9 61.3(4) no
C1 SR1 Cg2 C10 -10.7(4) no
C1 C2 SR1 C3 112.8(3) no
C1 C2 SR1 C4 75.4(2) no
C1 C2 SR1 C5 36.5(2) no
C1 C2 SR1 C6 124.7(2) no
C1 C2 SR1 C7 172.3(3) no
C1 C2 SR1 C8 -155.8(2) no
C1 C2 SR1 C9 179.7(2) no
C1 C2 SR1 C10 146.7(2) no
C1 C2 SR1 Cg1 56.1(2) no
C1 C2 SR1 Cg2 165.2(2) no
C1 C2 C3 C4 -0.4(4) no
C1 C2 C3 C13 175.1(3) no
C1 C2 C3 Cg1 -0.1(2) no
C1 C2 Cg1 C3 179.9(3) no
C1 C2 Cg1 C4 -179.5(4) no
C1 C2 Cg1 C5 0.5(4) no
C1 C5 SR1 C2 -36.7(2) no
C1 C5 SR1 C3 -76.9(2) no
C1 C5 SR1 C4 -114.0(3) no
C1 C5 SR1 C6 -171.5(2) no
C1 C5 SR1 C7 161.1(2) no
C1 C5 SR1 C8 -166.5(5) no
C1 C5 SR1 C9 -110.9(3) no
C1 C5 SR1 C10 -136.9(2) no
C1 C5 SR1 Cg1 -56.9(2) no
C1 C5 SR1 Cg2 -156.3(2) no
C1 C5 C4 C3 -1.0(4) no
C1 C5 C4 C14 -178.5(3) no
C1 C5 C4 Cg1 -0.4(2) no
C1 C5 Cg1 C2 -0.5(4) no
C1 C5 Cg1 C3 -179.5(3) no
C1 C5 Cg1 C4 179.5(3) no
C1 Cg1 SR1 C2 -71.4(3) no
C1 Cg1 SR1 C3 -143.7(3) no
C1 Cg1 SR1 C4 144.1(3) no
C1 Cg1 SR1 C5 72.2(3) no
C1 Cg1 SR1 C6 154.7(2) no
C1 Cg1 SR1 C7 146.5(3) no
C1 Cg1 SR1 C8 -133.7(3) no
C1 Cg1 SR1 C9 -142.8(2) no
C1 Cg1 SR1 C10 -174.1(2) no
C1 Cg1 SR1 Cg2 -174.0(2) no
C1 Cg1 C2 C3 -179.9(3) no
C1 Cg1 C2 C12 153(11) no
C1 Cg1 C3 C2 0.2(4) no
C1 Cg1 C3 C4 179.8(4) no
C1 Cg1 C3 C13 -91(5) no
C1 Cg1 C4 C3 -179.8(4) no
C1 Cg1 C4 C5 0.8(4) no
C1 Cg1 C4 C14 66(12) no
C1 Cg1 C5 C4 -179.5(3) no
C1 Cg1 C5 C15 80(5) no
C2 SR1 N1 C21 104.5(3) no
C2 SR1 N1 C25 -65.8(3) no
C2 SR1 N2 C26 104.6(2) no
C2 SR1 N2 C30 -62.6(3) no
C2 SR1 C1 C5 113.7(3) no
C2 SR1 C1 C11 -122.4(5) no
C2 SR1 C1 Cg1 57.7(2) no
C2 SR1 C3 C4 -112.0(3) no
C2 SR1 C3 C13 123.7(4) no
C2 SR1 C3 Cg1 -56.4(2) no
C2 SR1 C4 C3 37.9(2) no
C2 SR1 C4 C5 -75.8(2) no
C2 SR1 C4 C14 161.1(4) no
C2 SR1 C4 Cg1 -19.6(2) no
C2 SR1 C5 C4 77.3(2) no
C2 SR1 C5 C15 -159.0(4) no
C2 SR1 C5 Cg1 20.20(10) no
C2 SR1 C6 C7 155.9(2) no
C2 SR1 C6 C10 42.5(3) no
C2 SR1 C6 C16 -80.1(3) no
C2 SR1 C6 Cg2 99.3(2) no
C2 SR1 C7 C6 -67.9(4) no
C2 SR1 C7 C8 45.9(4) no
C2 SR1 C7 C17 168.4(3) no
C2 SR1 C7 Cg2 -10.9(5) no
C2 SR1 C8 C7 -163.1(2) no
C2 SR1 C8 C9 -49.9(2) no
C2 SR1 C8 C18 74.1(3) no
C2 SR1 C8 Cg2 -107.0(2) no
C2 SR1 C9 C8 145.7(2) no
C2 SR1 C9 C10 -101.1(2) no
C2 SR1 C9 C19 22.5(3) no
C2 SR1 C9 Cg2 -157.80(10) no
C2 SR1 C10 C6 -152.3(2) no
C2 SR1 C10 C9 94.7(2) no
C2 SR1 C10 C20 -29.5(3) no
C2 SR1 C10 Cg2 151.40(10) no
C2 SR1 Cg1 C3 72.3(3) no
C2 SR1 Cg1 C4 144.5(3) no
C2 SR1 Cg1 C5 -143.6(3) no
C2 SR1 Cg2 C6 -112.8(2) no
C2 SR1 Cg2 C7 175.6(2) no
C2 SR1 Cg2 C8 103.2(2) no
C2 SR1 Cg2 C9 31.5(2) no
C2 SR1 Cg2 C10 -40.6(2) no
C2 C1 SR1 C3 -37.6(2) no
C2 C1 SR1 C4 -77.4(2) no
C2 C1 SR1 C5 -113.7(3) no
C2 C1 SR1 C6 -99.3(3) no
C2 C1 SR1 C7 -171.2(4) no
C2 C1 SR1 C8 58.5(4) no
C2 C1 SR1 C9 -0.5(3) no
C2 C1 SR1 C10 -49.4(3) no
C2 C1 SR1 Cg1 -57.7(2) no
C2 C1 SR1 Cg2 -42.2(5) no
C2 C1 C5 C4 0.7(4) no
C2 C1 C5 C15 -174.9(4) no
C2 C1 C5 Cg1 0.3(2) no
C2 C1 Cg1 C3 -0.2(4) no
C2 C1 Cg1 C4 179.5(3) no
C2 C1 Cg1 C5 -179.7(3) no
C2 C3 SR1 C4 112.0(3) no
C2 C3 SR1 C5 75.7(2) no
C2 C3 SR1 C6 -172.2(2) no
C2 C3 SR1 C7 -158.8(2) no
C2 C3 SR1 C8 -118.4(2) no
C2 C3 SR1 C9 -122.9(2) no
C2 C3 SR1 C10 -150.7(2) no
C2 C3 SR1 Cg1 56.4(2) no
C2 C3 SR1 Cg2 -144.6(2) no
C2 C3 C4 C5 0.9(4) no
C2 C3 C4 C14 178.3(3) no
C2 C3 C4 Cg1 0.3(2) no
C2 C3 Cg1 C4 -179.6(3) no
C2 C3 Cg1 C5 179.4(4) no
C2 Cg1 SR1 C3 -72.3(3) no
C2 Cg1 SR1 C4 -144.5(3) no
C2 Cg1 SR1 C5 143.6(3) no
C2 Cg1 SR1 C6 -133.9(2) no
C2 Cg1 SR1 C7 -142.1(3) no
C2 Cg1 SR1 C8 -62.3(3) no
C2 Cg1 SR1 C9 -71.4(2) no
C2 Cg1 SR1 C10 -102.7(2) no
C2 Cg1 SR1 Cg2 -102.6(2) no
C2 Cg1 C1 C5 179.7(3) no
C2 Cg1 C1 C11 93(12) no
C2 Cg1 C3 C4 179.6(3) no
C2 Cg1 C3 C13 -91(5) no
C2 Cg1 C4 C3 -0.6(4) no
C2 Cg1 C4 C5 -180.0(4) no
C2 Cg1 C4 C14 -114(11) no
C2 Cg1 C5 C4 180.0(4) no
C2 Cg1 C5 C15 80(5) no
C3 SR1 N1 C21 76.0(3) no
C3 SR1 N1 C25 -94.3(3) no
C3 SR1 N2 C26 108.7(2) no
C3 SR1 N2 C30 -58.6(3) no
C3 SR1 C1 C5 76.1(2) no
C3 SR1 C1 C11 -160.0(4) no
C3 SR1 C1 Cg1 20.1(2) no
C3 SR1 C2 C12 -121.7(4) no
C3 SR1 C2 Cg1 56.7(2) no
C3 SR1 C4 C5 -113.6(3) no
C3 SR1 C4 C14 123.3(4) no
C3 SR1 C4 Cg1 -57.5(2) no
C3 SR1 C5 C4 37.1(2) no
C3 SR1 C5 C15 160.8(4) no
C3 SR1 C5 Cg1 -20.00(10) no
C3 SR1 C6 C7 162.2(2) no
C3 SR1 C6 C10 48.8(2) no
C3 SR1 C6 C16 -73.8(3) no
C3 SR1 C6 Cg2 105.6(2) no
C3 SR1 C7 C6 -26.2(3) no
C3 SR1 C7 C8 87.6(2) no
C3 SR1 C7 C17 -149.9(2) no
C3 SR1 C7 Cg2 30.9(2) no
C3 SR1 C8 C7 -122.3(2) no
C3 SR1 C8 C9 -9.0(2) no
C3 SR1 C8 C18 115.0(3) no
C3 SR1 C8 Cg2 -66.1(2) no
C3 SR1 C9 C8 173.1(2) no
C3 SR1 C9 C10 -73.7(2) no
C3 SR1 C9 C19 49.9(2) no
C3 SR1 C9 Cg2 -130.40(10) no
C3 SR1 C10 C6 -136.5(2) no
C3 SR1 C10 C9 110.5(2) no
C3 SR1 C10 C20 -13.7(3) no
C3 SR1 C10 Cg2 167.2(2) no
C3 SR1 Cg1 C4 72.2(2) no
C3 SR1 Cg1 C5 144.0(2) no
C3 SR1 Cg2 C6 -86.8(2) no
C3 SR1 Cg2 C7 -158.4(2) no
C3 SR1 Cg2 C8 129.2(2) no
C3 SR1 Cg2 C9 57.5(2) no
C3 SR1 Cg2 C10 -14.5(2) no
C3 C2 SR1 C4 -37.5(2) no
C3 C2 SR1 C5 -76.3(2) no
C3 C2 SR1 C6 11.9(3) no
C3 C2 SR1 C7 59.4(4) no
C3 C2 SR1 C8 91.4(2) no
C3 C2 SR1 C9 66.8(2) no
C3 C2 SR1 C10 33.9(2) no
C3 C2 SR1 Cg1 -56.7(2) no
C3 C2 SR1 Cg2 52.3(3) no
C3 C2 C1 C5 -0.2(4) no
C3 C2 C1 C11 -177.4(3) no
C3 C2 C1 Cg1 0.1(2) no
C3 C2 Cg1 C4 0.6(4) no
C3 C2 Cg1 C5 -179.4(3) no
C3 C4 SR1 C5 113.6(3) no
C3 C4 SR1 C6 -114.0(2) no
C3 C4 SR1 C7 -121.2(2) no
C3 C4 SR1 C8 -80.7(3) no
C3 C4 SR1 C9 -64.5(2) no
C3 C4 SR1 C10 -85.5(2) no
C3 C4 SR1 Cg1 57.5(2) no
C3 C4 SR1 Cg2 -93.4(2) no
C3 C4 C5 C15 174.5(4) no
C3 C4 C5 Cg1 -0.5(2) no
C3 C4 Cg1 C5 179.4(3) no
C3 Cg1 SR1 C4 -72.2(2) no
C3 Cg1 SR1 C5 -144.0(2) no
C3 Cg1 SR1 C6 -61.6(2) no
C3 Cg1 SR1 C7 -69.8(2) no
C3 Cg1 SR1 C8 10.0(2) no
C3 Cg1 SR1 C9 1.0(2) no
C3 Cg1 SR1 C10 -30.4(2) no
C3 Cg1 SR1 Cg2 -30.2(2) no
C3 Cg1 C1 C5 179.5(3) no
C3 Cg1 C1 C11 93(12) no
C3 Cg1 C2 C12 -26(11) no
C3 Cg1 C4 C5 -179.4(3) no
C3 Cg1 C4 C14 -113(12) no
C3 Cg1 C5 C4 1.0(4) no
C3 Cg1 C5 C15 -98(5) no
C4 SR1 N1 C21 54.6(3) no
C4 SR1 N1 C25 -115.7(2) no
C4 SR1 N2 C26 76.4(2) no
C4 SR1 N2 C30 -90.8(3) no
C4 SR1 C1 C5 36.4(2) no
C4 SR1 C1 C11 160.2(4) no
C4 SR1 C1 Cg1 -19.70(10) no
C4 SR1 C2 C12 -159.1(4) no
C4 SR1 C2 Cg1 19.30(10) no
C4 SR1 C3 C13 -124.3(4) no
C4 SR1 C3 Cg1 55.6(2) no
C4 SR1 C5 C15 123.7(4) no
C4 SR1 C5 Cg1 -57.1(2) no
C4 SR1 C6 C7 -168.8(2) no
C4 SR1 C6 C10 77.8(2) no
C4 SR1 C6 C16 -44.8(3) no
C4 SR1 C6 Cg2 134.6(2) no
C4 SR1 C7 C6 14.7(2) no
C4 SR1 C7 C8 128.6(2) no
C4 SR1 C7 C17 -108.9(2) no
C4 SR1 C7 Cg2 71.8(2) no
C4 SR1 C8 C7 -82.5(2) no
C4 SR1 C8 C9 30.8(3) no
C4 SR1 C8 C18 154.8(2) no
C4 SR1 C8 Cg2 -26.3(3) no
C4 SR1 C9 C8 -160.3(2) no
C4 SR1 C9 C10 -47.1(2) no
C4 SR1 C9 C19 76.6(2) no
C4 SR1 C9 Cg2 -103.7(2) no
C4 SR1 C10 C6 -107.6(2) no
C4 SR1 C10 C9 139.4(2) no
C4 SR1 C10 C20 15.2(3) no
C4 SR1 C10 Cg2 -163.90(10) no
C4 SR1 Cg1 C5 71.8(2) no
C4 SR1 Cg2 C6 -53.5(2) no
C4 SR1 Cg2 C7 -125.1(2) no
C4 SR1 Cg2 C8 162.5(2) no
C4 SR1 Cg2 C9 90.8(2) no
C4 SR1 Cg2 C10 18.7(2) no
C4 C3 SR1 C5 -36.3(2) no
C4 C3 SR1 C6 75.8(2) no
C4 C3 SR1 C7 89.2(2) no
C4 C3 SR1 C8 129.6(2) no
C4 C3 SR1 C9 125.1(2) no
C4 C3 SR1 C10 97.3(2) no
C4 C3 SR1 Cg1 -55.6(2) no
C4 C3 SR1 Cg2 103.4(2) no
C4 C3 C2 C12 178.8(3) no
C4 C3 C2 Cg1 -0.3(2) no
C4 C3 Cg1 C5 -1.0(4) no
C4 C5 SR1 C6 -57.5(2) no
C4 C5 SR1 C7 -84.9(3) no
C4 C5 SR1 C8 -52.5(6) no
C4 C5 SR1 C9 3.0(3) no
C4 C5 SR1 C10 -22.9(3) no
C4 C5 SR1 Cg1 57.1(2) no
C4 C5 SR1 Cg2 -42.3(3) no
C4 C5 C1 C11 177.9(3) no
C4 C5 C1 Cg1 0.4(2) no
C4 Cg1 SR1 C5 -71.8(2) no
C4 Cg1 SR1 C6 10.6(2) no
C4 Cg1 SR1 C7 2.5(2) no
C4 Cg1 SR1 C8 82.2(2) no
C4 Cg1 SR1 C9 73.2(2) no
C4 Cg1 SR1 C10 41.8(2) no
C4 Cg1 SR1 Cg2 42.0(2) no
C4 Cg1 C1 C5 -0.8(4) no
C4 Cg1 C1 C11 -86(12) no
C4 Cg1 C2 C12 -25(11) no
C4 Cg1 C3 C13 88(5) no
C4 Cg1 C5 C15 -99(5) no
C5 SR1 N1 C21 68.3(3) no
C5 SR1 N1 C25 -102.0(3) no
C5 SR1 N2 C26 59.8(2) no
C5 SR1 N2 C30 -107.5(3) no
C5 SR1 C1 C11 123.9(5) no
C5 SR1 C1 Cg1 -56.0(2) no
C5 SR1 C2 C12 162.0(4) no
C5 SR1 C2 Cg1 -19.60(10) no
C5 SR1 C3 C13 -160.6(4) no
C5 SR1 C3 Cg1 19.40(10) no
C5 SR1 C4 C14 -123.1(4) no
C5 SR1 C4 Cg1 56.2(2) no
C5 SR1 C6 C7 -144.4(2) no
C5 SR1 C6 C10 102.2(2) no
C5 SR1 C6 C16 -20.4(3) no
C5 SR1 C6 Cg2 159.00(10) no
C5 SR1 C7 C6 54.5(2) no
C5 SR1 C7 C8 168.4(2) no
C5 SR1 C7 C17 -69.1(3) no
C5 SR1 C7 Cg2 111.6(2) no
C5 SR1 C8 C7 -42.2(6) no
C5 SR1 C8 C9 71.1(6) no
C5 SR1 C8 C18 -164.9(5) no
C5 SR1 C8 Cg2 14.0(6) no
C5 SR1 C9 C8 -161.9(2) no
C5 SR1 C9 C10 -48.7(3) no
C5 SR1 C9 C19 74.9(3) no
C5 SR1 C9 Cg2 -105.4(2) no
C5 SR1 C10 C6 -96.9(2) no
C5 SR1 C10 C9 150.1(2) no
C5 SR1 C10 C20 25.9(3) no
C5 SR1 C10 Cg2 -153.20(10) no
C5 SR1 Cg2 C6 -31.7(2) no
C5 SR1 Cg2 C7 -103.3(2) no
C5 SR1 Cg2 C8 -175.6(2) no
C5 SR1 Cg2 C9 112.6(2) no
C5 SR1 Cg2 C10 40.6(2) no
C5 C1 SR1 C6 14.5(4) no
C5 C1 SR1 C7 -57.4(5) no
C5 C1 SR1 C8 172.3(3) no
C5 C1 SR1 C9 113.2(3) no
C5 C1 SR1 C10 64.4(3) no
C5 C1 SR1 Cg1 56.0(2) no
C5 C1 SR1 Cg2 71.5(5) no
C5 C1 C2 C12 -179.4(4) no
C5 C1 C2 Cg1 -0.3(2) no
C5 C4 SR1 C6 132.4(2) no
C5 C4 SR1 C7 125.1(2) no
C5 C4 SR1 C8 165.6(2) no
C5 C4 SR1 C9 -178.1(2) no
C5 C4 SR1 C10 160.9(2) no
C5 C4 SR1 Cg1 -56.2(2) no
C5 C4 SR1 Cg2 153.0(2) no
C5 C4 C3 C13 -174.6(3) no
C5 C4 C3 Cg1 0.5(2) no
C5 Cg1 SR1 C6 82.5(2) no
C5 Cg1 SR1 C7 74.3(2) no
C5 Cg1 SR1 C8 154.1(3) no
C5 Cg1 SR1 C9 145.0(2) no
C5 Cg1 SR1 C10 113.6(2) no
C5 Cg1 SR1 Cg2 113.8(2) no
C5 Cg1 C1 C11 -85(12) no
C5 Cg1 C2 C12 154(11) no
C5 Cg1 C3 C13 87(5) no
C5 Cg1 C4 C14 65(12) no
C6 SR1 N1 C21 -53.0(3) no
C6 SR1 N1 C25 136.7(2) no
C6 SR1 N2 C26 -89.5(2) no
C6 SR1 N2 C30 103.3(3) no
C6 SR1 C1 C11 138.4(3) no
C6 SR1 C1 Cg1 -41.5(3) no
C6 SR1 C2 C12 -109.8(3) no
C6 SR1 C2 Cg1 68.6(3) no
C6 SR1 C3 C13 -48.5(3) no
C6 SR1 C3 Cg1 131.4(2) no
C6 SR1 C4 C14 9.3(3) no
C6 SR1 C4 Cg1 -171.5(2) no
C6 SR1 C5 C15 66.1(3) no
C6 SR1 C5 Cg1 -114.6(2) no
C6 SR1 C7 C8 113.8(3) no
C6 SR1 C7 C17 -123.7(3) no
C6 SR1 C7 Cg2 57.1(2) no
C6 SR1 C8 C7 -36.4(2) no
C6 SR1 C8 C9 76.8(2) no
C6 SR1 C8 C18 -159.2(3) no
C6 SR1 C8 Cg2 19.70(10) no
C6 SR1 C9 C8 -76.1(2) no
C6 SR1 C9 C10 37.1(2) no
C6 SR1 C9 C19 160.8(3) no
C6 SR1 C9 Cg2 -19.50(10) no
C6 SR1 C10 C9 -113.0(3) no
C6 SR1 C10 C20 122.8(3) no
C6 SR1 C10 Cg2 -56.3(2) no
C6 SR1 Cg2 C7 -71.6(2) no
C6 SR1 Cg2 C8 -144.0(2) no
C6 SR1 Cg2 C9 144.3(2) no
C6 SR1 Cg2 C10 72.3(2) no
C6 C7 SR1 C8 -113.8(3) no
C6 C7 SR1 C9 -76.9(2) no
C6 C7 SR1 C10 -37.2(2) no
C6 C7 SR1 Cg1 13.3(3) no
C6 C7 SR1 Cg2 -57.1(2) no
C6 C7 C8 C9 0.4(4) no
C6 C7 C8 C18 -175.5(3) no
C6 C7 C8 Cg2 0.2(2) no
C6 C7 Cg2 C8 -179.8(2) no
C6 C7 Cg2 C9 179.8(3) no
C6 C7 Cg2 C10 0.1(4) no
C6 C10 SR1 C7 36.6(2) no
C6 C10 SR1 C8 76.1(2) no
C6 C10 SR1 C9 113.0(3) no
C6 C10 SR1 Cg1 -124.0(2) no
C6 C10 SR1 Cg2 56.3(2) no
C6 C10 C9 C8 0.2(4) no
C6 C10 C9 C19 179.1(3) no
C6 C10 C9 Cg2 0.1(2) no
C6 C10 Cg2 C7 -0.1(4) no
C6 C10 Cg2 C8 179.7(3) no
C6 C10 Cg2 C9 -179.9(2) no
C6 Cg2 SR1 C7 71.6(2) no
C6 Cg2 SR1 C8 144.0(2) no
C6 Cg2 SR1 C9 -144.3(2) no
C6 Cg2 SR1 C10 -72.3(2) no
C6 Cg2 SR1 Cg1 -72.6(2) no
C6 Cg2 C7 C8 179.8(2) no
C6 Cg2 C7 C17 105(7) no
C6 Cg2 C8 C7 -0.3(4) no
C6 Cg2 C8 C9 179.9(3) no
C6 Cg2 C8 C18 74(5) no
C6 Cg2 C9 C8 -179.9(3) no
C6 Cg2 C9 C10 -0.1(4) no
C6 Cg2 C9 C19 -11E1(2) no
C6 Cg2 C10 C9 179.9(2) no
C6 Cg2 C10 C20 -82(2) no
C7 SR1 N1 C21 -77.8(3) no
C7 SR1 N1 C25 111.9(3) no
C7 SR1 N2 C26 -89.6(2) no
C7 SR1 N2 C30 103.2(3) no
C7 SR1 C1 C11 66.5(6) no
C7 SR1 C1 Cg1 -113.4(4) no
C7 SR1 C2 C12 -62.3(5) no
C7 SR1 C2 Cg1 116.1(4) no
C7 SR1 C3 C13 -35.1(4) no
C7 SR1 C3 Cg1 144.80(10) no
C7 SR1 C4 C14 2.0(3) no
C7 SR1 C4 Cg1 -178.70(10) no
C7 SR1 C5 C15 38.7(4) no
C7 SR1 C5 Cg1 -142.0(2) no
C7 SR1 C6 C10 -113.4(3) no
C7 SR1 C6 C16 124.0(3) no
C7 SR1 C6 Cg2 -56.6(2) no
C7 SR1 C8 C9 113.2(3) no
C7 SR1 C8 C18 -122.8(3) no
C7 SR1 C8 Cg2 56.2(2) no
C7 SR1 C9 C8 -37.0(2) no
C7 SR1 C9 C10 76.2(2) no
C7 SR1 C9 C19 -160.1(3) no
C7 SR1 C9 Cg2 19.60(10) no
C7 SR1 C10 C9 -76.4(2) no
C7 SR1 C10 C20 159.4(3) no
C7 SR1 C10 Cg2 -19.70(10) no
C7 SR1 Cg2 C8 -72.4(2) no
C7 SR1 Cg2 C9 -144.1(2) no
C7 SR1 Cg2 C10 143.9(2) no
C7 C6 SR1 C8 36.8(2) no
C7 C6 SR1 C9 76.2(2) no
C7 C6 SR1 C10 113.4(3) no
C7 C6 SR1 Cg1 -173.40(10) no
C7 C6 SR1 Cg2 56.6(2) no
C7 C6 C10 C9 0.0(4) no
C7 C6 C10 C20 172.8(3) no
C7 C6 C10 Cg2 0.0(2) no
C7 C6 Cg2 C8 0.3(4) no
C7 C6 Cg2 C9 -179.8(3) no
C7 C6 Cg2 C10 -179.9(2) no
C7 C8 SR1 C9 -113.2(3) no
C7 C8 SR1 C10 -76.1(2) no
C7 C8 SR1 Cg1 -128.0(2) no
C7 C8 SR1 Cg2 -56.2(2) no
C7 C8 C9 C10 -0.4(4) no
C7 C8 C9 C19 -179.2(3) no
C7 C8 C9 Cg2 -0.2(2) no
C7 C8 Cg2 C9 179.8(2) no
C7 C8 Cg2 C10 -179.9(3) no
C7 Cg2 SR1 C8 72.4(2) no
C7 Cg2 SR1 C9 144.1(2) no
C7 Cg2 SR1 C10 -143.9(2) no
C7 Cg2 SR1 Cg1 -144.2(2) no
C7 Cg2 C6 C10 179.9(2) no
C7 Cg2 C6 C16 -103(8) no
C7 Cg2 C8 C9 -179.8(2) no
C7 Cg2 C8 C18 74(5) no
C7 Cg2 C9 C8 0.4(4) no
C7 Cg2 C9 C10 -179.9(3) no
C7 Cg2 C9 C19 7E1(2) no
C7 Cg2 C10 C9 179.9(3) no
C7 Cg2 C10 C20 -82(3) no
C8 SR1 N1 C21 -101.1(3) no
C8 SR1 N1 C25 88.6(3) no
C8 SR1 N2 C26 -115.9(2) no
C8 SR1 N2 C30 76.8(3) no
C8 SR1 C1 C11 -63.8(5) no
C8 SR1 C1 Cg1 116.2(3) no
C8 SR1 C2 C12 -30.3(4) no
C8 SR1 C2 Cg1 148.1(2) no
C8 SR1 C3 C13 5.3(4) no
C8 SR1 C3 Cg1 -174.80(10) no
C8 SR1 C4 C14 42.6(4) no
C8 SR1 C4 Cg1 -138.2(2) no
C8 SR1 C5 C15 71.1(7) no
C8 SR1 C5 Cg1 -109.6(5) no
C8 SR1 C6 C10 -76.6(2) no
C8 SR1 C6 C16 160.8(3) no
C8 SR1 C6 Cg2 -19.80(10) no
C8 SR1 C7 C17 122.5(3) no
C8 SR1 C7 Cg2 -56.8(2) no
C8 SR1 C9 C10 113.2(3) no
C8 SR1 C9 C19 -123.1(3) no
C8 SR1 C9 Cg2 56.6(2) no
C8 SR1 C10 C9 -36.9(2) no
C8 SR1 C10 C20 -161.1(3) no
C8 SR1 C10 Cg2 19.80(10) no
C8 SR1 Cg2 C9 -71.7(2) no
C8 SR1 Cg2 C10 -143.8(2) no
C8 C7 SR1 C9 37.0(2) no
C8 C7 SR1 C10 76.7(2) no
C8 C7 SR1 Cg1 127.2(2) no
C8 C7 SR1 Cg2 56.8(2) no
C8 C7 C6 C10 -0.2(4) no
C8 C7 C6 C16 177.1(3) no
C8 C7 C6 Cg2 -0.2(2) no
C8 C7 Cg2 C9 -0.4(4) no
C8 C7 Cg2 C10 179.9(3) no
C8 C9 SR1 C10 -113.2(3) no
C8 C9 SR1 Cg1 172.7(2) no
C8 C9 SR1 Cg2 -56.6(2) no
C8 C9 C10 C20 -172.4(3) no
C8 C9 C10 Cg2 0.2(2) no
C8 C9 Cg2 C10 -179.8(2) no
C8 Cg2 SR1 C9 71.7(2) no
C8 Cg2 SR1 C10 143.8(2) no
C8 Cg2 SR1 Cg1 143.4(2) no
C8 Cg2 C6 C10 -179.7(3) no
C8 Cg2 C6 C16 -102(7) no
C8 Cg2 C7 C17 -74(7) no
C8 Cg2 C9 C10 179.8(2) no
C8 Cg2 C9 C19 7E1(2) no
C8 Cg2 C10 C9 -0.3(4) no
C8 Cg2 C10 C20 97(2) no
C9 SR1 N1 C21 -93.7(3) no
C9 SR1 N1 C25 96.0(3) no
C9 SR1 N2 C26 -137.6(2) no
C9 SR1 N2 C30 55.2(3) no
C9 SR1 C1 C11 -122.9(4) no
C9 SR1 C1 Cg1 57.2(3) no
C9 SR1 C2 C12 -54.8(4) no
C9 SR1 C2 Cg1 123.5(2) no
C9 SR1 C3 C13 0.8(3) no
C9 SR1 C3 Cg1 -179.2(2) no
C9 SR1 C4 C14 58.8(3) no
C9 SR1 C4 Cg1 -121.9(2) no
C9 SR1 C5 C15 126.7(3) no
C9 SR1 C5 Cg1 -54.1(3) no
C9 SR1 C6 C10 -37.2(2) no
C9 SR1 C6 C16 -159.7(3) no
C9 SR1 C6 Cg2 19.70(10) no
C9 SR1 C7 C17 159.5(3) no
C9 SR1 C7 Cg2 -19.80(10) no
C9 SR1 C8 C18 124.0(3) no
C9 SR1 C8 Cg2 -57.1(2) no
C9 SR1 C10 C20 -124.2(3) no
C9 SR1 C10 Cg2 56.7(2) no
C9 SR1 Cg2 C10 -72.0(2) no
C9 C8 SR1 C10 37.1(2) no
C9 C8 SR1 Cg1 -14.8(3) no
C9 C8 SR1 Cg2 57.1(2) no
C9 C8 C7 C17 177.3(3) no
C9 C8 C7 Cg2 0.2(2) no
C9 C8 Cg2 C10 0.4(4) no
C9 C10 SR1 Cg1 123.0(2) no
C9 C10 SR1 Cg2 -56.7(2) no
C9 C10 C6 C16 -177.3(3) no
C9 C10 C6 Cg2 -0.1(2) no
C9 Cg2 SR1 C10 72.0(2) no
C9 Cg2 SR1 Cg1 71.7(2) no
C9 Cg2 C6 C10 0.1(4) no
C9 Cg2 C6 C16 77(8) no
C9 Cg2 C7 C17 -74(7) no
C9 Cg2 C8 C18 -105(5) no
C9 Cg2 C10 C20 97(2) no
C10 SR1 N1 C21 -56.7(3) no
C10 SR1 N1 C25 133.0(2) no
C10 SR1 N2 C26 -126.3(2) no
C10 SR1 N2 C30 66.5(3) no
C10 SR1 C1 C11 -171.7(3) no
C10 SR1 C1 Cg1 8.3(3) no
C10 SR1 C2 C12 -87.8(3) no
C10 SR1 C2 Cg1 90.6(2) no
C10 SR1 C3 C13 -27.0(3) no
C10 SR1 C3 Cg1 152.9(2) no
C10 SR1 C4 C14 37.8(3) no
C10 SR1 C4 Cg1 -142.9(2) no
C10 SR1 C5 C15 100.8(3) no
C10 SR1 C5 Cg1 -80.0(2) no
C10 SR1 C6 C16 -122.6(3) no
C10 SR1 C6 Cg2 56.8(2) no
C10 SR1 C7 C17 -160.8(3) no
C10 SR1 C7 Cg2 19.90(10) no
C10 SR1 C8 C18 161.2(3) no
C10 SR1 C8 Cg2 -19.90(10) no
C10 SR1 C9 C19 123.7(3) no
C10 SR1 C9 Cg2 -56.6(2) no
C10 C6 SR1 Cg1 73.2(2) no
C10 C6 SR1 Cg2 -56.8(2) no
C10 C6 C7 C17 -177.1(3) no
C10 C6 C7 Cg2 0.0(2) no
C10 C9 SR1 Cg1 -74.1(2) no
C10 C9 SR1 Cg2 56.6(2) no
C10 C9 C8 C18 175.4(3) no
C10 C9 C8 Cg2 -0.2(2) no
C10 Cg2 SR1 Cg1 -0.3(2) no
C10 Cg2 C6 C16 76(7) no
C10 Cg2 C7 C17 105(7) no
C10 Cg2 C8 C18 -105(4) no
C10 Cg2 C9 C19 -11E1(2) no
C11 C1 SR1 Cg1 179.9(5) no
C11 C1 SR1 Cg2 -164.6(3) no
C11 C1 C2 C12 3.5(6) no
C11 C1 C2 Cg1 -177.5(4) no
C11 C1 C5 C15 2.3(6) no
C11 C1 C5 Cg1 177.4(4) no
C12 C2 SR1 Cg1 -178.4(5) no
C12 C2 SR1 Cg2 -69.3(4) no
C12 C2 C1 Cg1 -179.1(4) no
C12 C2 C3 C13 -5.7(6) no
C12 C2 C3 Cg1 179.1(4) no
C13 C3 SR1 Cg1 -179.9(4) no
C13 C3 SR1 Cg2 -20.9(3) no
C13 C3 C2 Cg1 175.2(4) no
C13 C3 C4 C14 2.8(6) no
C13 C3 C4 Cg1 -175.2(4) no
C14 C4 SR1 Cg1 -179.2(4) no
C14 C4 SR1 Cg2 29.9(3) no
C14 C4 C3 Cg1 178.0(4) no
C14 C4 C5 C15 -3.0(6) no
C14 C4 C5 Cg1 -178.0(4) no
C15 C5 SR1 Cg1 -179.2(5) no
C15 C5 SR1 Cg2 81.4(3) no
C15 C5 C1 Cg1 -175.1(4) no
C15 C5 C4 Cg1 175.1(4) no
C16 C6 SR1 Cg1 -49.4(3) no
C16 C6 SR1 Cg2 -179.4(4) no
C16 C6 C7 C17 0.2(5) no
C16 C6 C7 Cg2 177.3(4) no
C16 C6 C10 C20 -4.5(5) no
C16 C6 C10 Cg2 -177.3(4) no
C17 C7 SR1 Cg1 -110.3(2) no
C17 C7 SR1 Cg2 179.3(3) no
C17 C7 C6 Cg2 -177.1(4) no
C17 C7 C8 C18 1.5(5) no
C17 C7 C8 Cg2 177.1(4) no
C18 C8 SR1 Cg1 109.3(3) no
C18 C8 SR1 Cg2 -178.9(4) no
C18 C8 C7 Cg2 -175.7(4) no
C18 C8 C9 C19 -3.5(5) no
C18 C8 C9 Cg2 175.6(4) no
C19 C9 SR1 Cg1 49.5(3) no
C19 C9 SR1 Cg2 -179.7(3) no
C19 C9 C8 Cg2 -179.1(4) no
C19 C9 C10 C20 6.4(5) no
C19 C9 C10 Cg2 179.0(4) no
C20 C10 SR1 Cg1 -1.1(3) no
C20 C10 SR1 Cg2 179.1(4) no
C20 C10 C6 Cg2 172.7(4) no
C20 C10 C9 Cg2 -172.6(4) no
C21 N1 SR1 Cg1 79.9(3) no
C21 N1 SR1 Cg2 -76.4(3) no
C21 N1 C25 C24 0.3(5) no
C21 N1 C25 C26 -178.9(3) no
C21 C22 C23 C24 1.2(6) no
C22 C21 N1 C25 0.8(6) no
C22 C23 C24 C25 -0.3(6) no
C23 C24 C25 C26 178.6(3) no
C24 C25 C26 C27 -2.6(5) no
C25 N1 SR1 Cg1 -90.4(2) no
C25 N1 SR1 Cg2 113.3(2) no
C25 C26 N2 C30 179.1(3) no
C25 C26 C27 C28 -179.0(3) no
C26 N2 SR1 Cg1 85.1(2) no
C26 N2 SR1 Cg2 -111.6(2) no
C26 N2 C30 C29 -0.6(5) no
C26 C27 C28 C29 0.5(5) no
C27 C26 N2 C30 0.4(5) no
C27 C28 C29 C30 -0.6(5) no
C30 N2 SR1 Cg1 -82.1(2) no
C30 N2 SR1 Cg2 81.1(2) no
Cg1 SR1 C6 Cg2 130.00(10) no
Cg1 SR1 C7 Cg2 70.4(2) no
Cg1 SR1 C8 Cg2 -71.8(2) no
Cg1 SR1 C9 Cg2 -130.80(10) no
Cg1 SR1 C10 Cg2 179.80(10) no
Cg1 C1 SR1 Cg2 15.5(5) no
Cg1 C2 SR1 Cg2 109.0(2) no
Cg1 C3 SR1 Cg2 159.10(10) no
Cg1 C4 SR1 Cg2 -150.90(10) no
Cg1 C5 SR1 Cg2 -99.4(2) no
